data_7048985
loop_
_publ_author_name
'Bachmann, Michael'
'Fessler, Reto'
'Blacque, Olivier'
'Venkatesan, Koushik'

_publ_section_title
;
 Towards blue emitting monocyclometalated gold(iii) complexes - synthesis,
 characterization and photophysical investigations.
;
_journal_issue 21
_journal_name_full 'Dalton transactions (Cambridge, England : 2003)'
_journal_page_first 7320
_journal_page_last 7330
_journal_paper_doi 10.1039/c8dt05034a
_journal_volume 48
_journal_year 2019
_chemical_formula_moiety 'C24 H10 Au F10 N'
_chemical_formula_sum 'C24 H10 Au F10 N'
_chemical_formula_weight 699.30
_space_group_crystal_system triclinic
_space_group_IT_number 2
_space_group_name_Hall '-P 1'
_space_group_name_H-M_alt 'P -1'
_symmetry_space_group_name_Hall '-P 1'
_symmetry_space_group_name_H-M 'P -1'
_atom_sites_solution_hydrogens geom
_atom_sites_solution_primary dual
_audit_creation_date 2018-09-21
_audit_creation_method
;
Olex2 1.2
(compiled 2018.05.29 svn.r3508 for OlexSys, GUI svn.r5506)
;
_audit_update_record
;
2018-09-24 deposited with the CCDC.
2019-02-12 downloaded from the CCDC.
;
_cell_angle_alpha 103.602(3)
_cell_angle_beta 106.404(3)
_cell_angle_gamma 106.367(2)
_cell_formula_units_Z 2
_cell_length_a 9.9129(3)
_cell_length_b 11.1532(3)
_cell_length_c 11.4166(3)
_cell_measurement_reflns_used 12001
_cell_measurement_temperature 183(1)
_cell_measurement_theta_max 32.7370
_cell_measurement_theta_min 3.5490
_cell_volume 1091.74(7)
_computing_cell_refinement 'CrysAlisPro 1.171.39.13a (Rigaku OD, 2015)'
_computing_data_collection 'CrysAlisPro 1.171.39.13a (Rigaku OD, 2015)'
_computing_data_reduction 'CrysAlisPro 1.171.39.13a (Rigaku OD, 2015)'
_computing_molecular_graphics 'Olex2 (Dolomanov et al., 2009)'
_computing_publication_material 'Olex2 (Dolomanov et al., 2009)'
_computing_structure_refinement 'ShelXL (Sheldrick, 2015b)'
_computing_structure_solution 'ShelXT (Sheldrick, 2015a)'
_diffrn_ambient_environment N~2~
_diffrn_ambient_temperature 183(1)
_diffrn_detector 'CCD plate'
_diffrn_detector_area_resol_mean 10.4498
_diffrn_detector_type Ruby
_diffrn_measured_fraction_theta_full 0.998
_diffrn_measured_fraction_theta_max 0.999
_diffrn_measurement_details
;
List of Runs (angles in degrees, time in seconds):

  # Type    Start    End  Width  t~exp~   \w     \q     \k     \f   Frames
#--------------------------------------------------------------------------
  1  \w    -25.00  16.60   0.80   30.00    --  -19.65 -99.00 -30.00   52
  2  \w    -22.00   9.20   0.80   30.00    --  -19.65 -99.00 150.00   39
  3  \w   -102.00 -44.40   0.80   30.00    --  -19.65-178.00 120.00   72
  4  \w     41.00 100.20   0.80   30.00    --   20.43 178.00  30.00   74
  5  \w     -6.00  84.40   0.80   30.00    --   20.43  38.00-180.00  113
  6  \w    -52.00  46.40   0.80   30.00    --   20.43 -38.00   0.00  123
  7  \w    -98.00  14.00   0.80   30.00    --  -19.65 -77.00  30.00  140
  8  \w    -53.00  59.00   0.80   30.00    --  -19.65  77.00 120.00  140
  9  \w     -9.00  93.40   0.80   30.00    --   20.43  57.00 -90.00  128
;
_diffrn_measurement_device 'four-circle diffractometer'
_diffrn_measurement_device_type 'Xcalibur, Ruby'
_diffrn_measurement_method '\w scans'
_diffrn_orient_matrix_type 'CrysAlisPro convention (1999,Acta A55,543-557)'
_diffrn_orient_matrix_UB_11 -0.0310612000
_diffrn_orient_matrix_UB_12 -0.0090251000
_diffrn_orient_matrix_UB_13 -0.0669859000
_diffrn_orient_matrix_UB_21 0.0159590000
_diffrn_orient_matrix_UB_22 0.0692189000
_diffrn_orient_matrix_UB_23 0.0158101000
_diffrn_orient_matrix_UB_31 0.0724281000
_diffrn_orient_matrix_UB_32 0.0101218000
_diffrn_orient_matrix_UB_33 -0.0036026000
_diffrn_radiation_monochromator graphite
_diffrn_radiation_probe x-ray
_diffrn_radiation_type MoK\a
_diffrn_radiation_wavelength 0.71073
_diffrn_reflns_av_R_equivalents 0.0322
_diffrn_reflns_av_unetI/netI 0.0322
_diffrn_reflns_Laue_measured_fraction_full 0.998
_diffrn_reflns_Laue_measured_fraction_max 0.999
_diffrn_reflns_limit_h_max 13
_diffrn_reflns_limit_h_min -14
_diffrn_reflns_limit_k_max 15
_diffrn_reflns_limit_k_min -15
_diffrn_reflns_limit_l_max 16
_diffrn_reflns_limit_l_min -16
_diffrn_reflns_number 22916
_diffrn_reflns_point_group_measured_fraction_full 0.998
_diffrn_reflns_point_group_measured_fraction_max 0.999
_diffrn_reflns_theta_full 25.242
_diffrn_reflns_theta_max 30.508
_diffrn_reflns_theta_min 3.031
_diffrn_source 'fine-focus sealed X-ray tube'
_diffrn_source_type 'Enhance (Mo) X-ray Source'
_exptl_absorpt_coefficient_mu 6.836
_exptl_absorpt_correction_T_max 0.703
_exptl_absorpt_correction_T_min 0.375
_exptl_absorpt_correction_type analytical
_exptl_absorpt_process_details
;
CrysAlisPro 1.171.39.13a (Rigaku Oxford Diffraction, 2015)
Analytical numeric absorption correction using a multifaceted crystal
            model based on expressions derived by R.C. Clark & J.S. Reid.
(Clark, R. C. & Reid, J. S. (1995). Acta Cryst. A51, 887-897)
Empirical absorption correction using spherical harmonics,
 implemented in SCALE3 ABSPACK scaling algorithm.
;
_exptl_crystal_colour colourless
_exptl_crystal_density_diffrn 2.127
_exptl_crystal_description block
_exptl_crystal_F_000 660
_exptl_crystal_size_max 0.25
_exptl_crystal_size_mid 0.09
_exptl_crystal_size_min 0.06
_refine_diff_density_max 0.750
_refine_diff_density_min -0.806
_refine_diff_density_rms 0.102
_refine_ls_extinction_method none
_refine_ls_goodness_of_fit_ref 1.039
_refine_ls_hydrogen_treatment constr
_refine_ls_matrix_type full
_refine_ls_number_parameters 325
_refine_ls_number_reflns 6645
_refine_ls_number_restraints 0
_refine_ls_restrained_S_all 1.039
_refine_ls_R_factor_all 0.0255
_refine_ls_R_factor_gt 0.0213
_refine_ls_shift/su_max 0.001
_refine_ls_shift/su_mean 0.000
_refine_ls_structure_factor_coef Fsqd
_refine_ls_weighting_details 'w=1/[\s^2^(Fo^2^)+(0.0188P)^2^+0.1069P] where P=(Fo^2^+2Fc^2^)/3'
_refine_ls_weighting_scheme calc
_refine_ls_wR_factor_gt 0.0439
_refine_ls_wR_factor_ref 0.0454
_reflns_Friedel_coverage 0.000
_reflns_number_gt 6098
_reflns_number_total 6645
_reflns_threshold_expression 'I > 2\s(I)'
_cod_data_source_file c8dt05034a2.cif
_cod_data_source_block 11
_cod_depositor_comments 'Adding full bibliography for 7048983--7048998.cif.'
_cod_original_cell_volume 1091.73(6)
_cod_database_code 7048985
_shelx_shelxl_version_number 2018/3
_shelx_space_group_comment
;
The symmetry employed for this shelxl refinement is uniquely defined
by the following loop, which should always be used as a source of
symmetry information in preference to the above space-group names.
They are only intended as comments.
;
_shelx_estimated_absorpt_t_max 0.684
_shelx_estimated_absorpt_t_min 0.280
_olex2_refinement_description
;
1. Fixed Uiso
 At 1.2 times of:
  All C(H) groups, All C(H,H) groups
2.a Secondary CH2 refined with riding coordinates:
 C6(H6A,H6B)
2.b Aromatic/amide H refined with riding coordinates:
 C1(H1), C2(H2), C3(H3), C4(H4), C9(H9), C10(H10), C11(H11), C12(H12)
;
_olex2_submission_special_instructions 'No special instructions were received'
_oxdiff_exptl_absorpt_empirical_details
;
Empirical correction (ABSPACK) includes:
- Absorption correction using spherical harmonics
- Frame scaling
- Detector area scaling
- B-factor correction
;
_oxdiff_exptl_absorpt_empirical_full_max 1.112
_oxdiff_exptl_absorpt_empirical_full_min 0.887

loop_
_space_group_symop_operation_xyz
'x, y, z'
'-x, -y, -z'

loop_
_atom_site_label
_atom_site_type_symbol
_atom_site_fract_x
_atom_site_fract_y
_atom_site_fract_z
_atom_site_U_iso_or_equiv
_atom_site_adp_type
_atom_site_occupancy
_atom_site_site_symmetry_order
_atom_site_calc_flag
_atom_site_refinement_flags_posn
Au1 Au 0.49547(2) 0.27260(2) 0.27745(2) 0.02264(3) Uani 1 1 d .
C1 C 0.3288(3) 0.1387(3) 0.4221(3) 0.0321(6) Uani 1 1 d .
H1 H 0.332482 0.225635 0.459892 0.038 Uiso 1 1 calc R
C2 C 0.2638(3) 0.0389(3) 0.4630(3) 0.0427(7) Uani 1 1 d .
H2 H 0.223787 0.056632 0.528799 0.051 Uiso 1 1 calc R
C3 C 0.2573(4) -0.0885(3) 0.4067(3) 0.0448(7) Uani 1 1 d .
H3 H 0.213457 -0.159321 0.433573 0.054 Uiso 1 1 calc R
C4 C 0.3160(3) -0.1100(3) 0.3108(3) 0.0407(7) Uani 1 1 d .
H4 H 0.311598 -0.196608 0.270598 0.049 Uiso 1 1 calc R
C5 C 0.3810(3) -0.0067(2) 0.2729(3) 0.0285(5) Uani 1 1 d .
C6 C 0.4495(3) -0.0236(3) 0.1714(3) 0.0331(6) Uani 1 1 d .
H6A H 0.397125 0.001718 0.099130 0.040 Uiso 1 1 calc R
H6B H 0.435772 -0.118058 0.135902 0.040 Uiso 1 1 calc R
C7 C 0.6181(3) 0.0627(3) 0.2293(3) 0.0294(5) Uani 1 1 d .
C8 C 0.6665(3) 0.1999(3) 0.2890(3) 0.0280(5) Uani 1 1 d .
C9 C 0.8214(3) 0.2749(3) 0.3451(3) 0.0339(6) Uani 1 1 d .
H9 H 0.855961 0.368322 0.386530 0.041 Uiso 1 1 calc R
C10 C 0.9257(3) 0.2150(3) 0.3413(3) 0.0433(7) Uani 1 1 d .
H10 H 1.031190 0.267242 0.381285 0.052 Uiso 1 1 calc R
C11 C 0.8769(3) 0.0799(3) 0.2797(3) 0.0443(7) Uani 1 1 d .
H11 H 0.948602 0.039354 0.275110 0.053 Uiso 1 1 calc R
C12 C 0.7234(3) 0.0032(3) 0.2244(3) 0.0385(6) Uani 1 1 d .
H12 H 0.689859 -0.090127 0.183003 0.046 Uiso 1 1 calc R
C13 C 0.6091(3) 0.4202(2) 0.2280(2) 0.0242(5) Uani 1 1 d .
C14 C 0.7054(3) 0.5436(3) 0.3174(3) 0.0308(5) Uani 1 1 d .
C15 C 0.7818(3) 0.6453(3) 0.2829(3) 0.0353(6) Uani 1 1 d .
C16 C 0.7662(3) 0.6234(3) 0.1562(3) 0.0347(6) Uani 1 1 d .
C17 C 0.6729(3) 0.5014(3) 0.0640(3) 0.0330(6) Uani 1 1 d .
C18 C 0.5952(3) 0.4025(3) 0.1008(2) 0.0273(5) Uani 1 1 d .
C19 C 0.3058(3) 0.3273(2) 0.2387(3) 0.0256(5) Uani 1 1 d .
C20 C 0.3005(3) 0.4482(3) 0.2989(3) 0.0330(6) Uani 1 1 d .
C21 C 0.1724(4) 0.4773(3) 0.2598(4) 0.0437(8) Uani 1 1 d .
C22 C 0.0454(4) 0.3858(3) 0.1592(4) 0.0477(8) Uani 1 1 d .
C23 C 0.0442(3) 0.2637(3) 0.0967(3) 0.0410(7) Uani 1 1 d .
C24 C 0.1748(3) 0.2385(3) 0.1390(3) 0.0297(5) Uani 1 1 d .
F1 F 0.7287(2) 0.56860(17) 0.44426(16) 0.0477(4) Uani 1 1 d .
F2 F 0.8737(2) 0.76478(17) 0.3733(2) 0.0570(5) Uani 1 1 d .
F3 F 0.8431(2) 0.72160(19) 0.1233(2) 0.0550(5) Uani 1 1 d .
F4 F 0.6598(2) 0.4773(2) -0.06029(17) 0.0511(5) Uani 1 1 d .
F5 F 0.50362(19) 0.28464(17) 0.00792(15) 0.0415(4) Uani 1 1 d .
F6 F 0.4244(2) 0.54488(16) 0.39533(18) 0.0475(4) Uani 1 1 d .
F7 F 0.1714(3) 0.59629(19) 0.3220(2) 0.0729(7) Uani 1 1 d .
F8 F -0.0797(2) 0.4133(2) 0.1200(3) 0.0800(8) Uani 1 1 d .
F9 F -0.07956(19) 0.1744(2) -0.0033(2) 0.0630(6) Uani 1 1 d .
F10 F 0.17059(18) 0.11794(16) 0.07359(17) 0.0441(4) Uani 1 1 d .
N1 N 0.3875(2) 0.1168(2) 0.3297(2) 0.0261(4) Uani 1 1 d .

loop_
_atom_site_aniso_label
_atom_site_aniso_U_11
_atom_site_aniso_U_22
_atom_site_aniso_U_33
_atom_site_aniso_U_23
_atom_site_aniso_U_13
_atom_site_aniso_U_12
Au1 0.02265(5) 0.02021(5) 0.02219(5) 0.00690(4) 0.00706(3) 0.00554(3)
C1 0.0339(13) 0.0297(13) 0.0333(14) 0.0115(12) 0.0148(12) 0.0100(11)
C2 0.0445(17) 0.0438(17) 0.0473(19) 0.0232(16) 0.0246(15) 0.0134(14)
C3 0.0453(17) 0.0358(16) 0.058(2) 0.0271(16) 0.0227(16) 0.0088(14)
C4 0.0361(15) 0.0264(13) 0.059(2) 0.0177(14) 0.0163(15) 0.0103(12)
C5 0.0218(11) 0.0231(12) 0.0360(14) 0.0083(11) 0.0070(10) 0.0069(10)
C6 0.0262(12) 0.0265(13) 0.0409(16) 0.0033(12) 0.0112(12) 0.0098(11)
C7 0.0240(12) 0.0314(13) 0.0306(14) 0.0095(11) 0.0092(10) 0.0089(11)
C8 0.0223(11) 0.0309(13) 0.0283(13) 0.0137(11) 0.0054(10) 0.0076(10)
C9 0.0249(12) 0.0382(15) 0.0335(15) 0.0176(13) 0.0067(11) 0.0043(11)
C10 0.0222(12) 0.060(2) 0.0486(19) 0.0311(17) 0.0088(12) 0.0108(14)
C11 0.0323(14) 0.0543(19) 0.059(2) 0.0285(17) 0.0192(15) 0.0240(15)
C12 0.0344(14) 0.0391(16) 0.0470(18) 0.0165(14) 0.0155(13) 0.0191(13)
C13 0.0251(11) 0.0244(11) 0.0251(12) 0.0104(10) 0.0106(10) 0.0095(10)
C14 0.0355(13) 0.0293(13) 0.0265(13) 0.0106(11) 0.0146(11) 0.0064(11)
C15 0.0344(14) 0.0284(13) 0.0423(17) 0.0136(13) 0.0176(13) 0.0059(11)
C16 0.0365(14) 0.0388(15) 0.0472(17) 0.0285(14) 0.0254(13) 0.0189(13)
C17 0.0378(14) 0.0529(17) 0.0316(14) 0.0267(14) 0.0226(12) 0.0304(14)
C18 0.0284(12) 0.0325(13) 0.0259(13) 0.0109(11) 0.0110(10) 0.0166(11)
C19 0.0300(12) 0.0235(11) 0.0305(13) 0.0135(11) 0.0164(11) 0.0115(10)
C20 0.0443(15) 0.0252(12) 0.0353(15) 0.0122(12) 0.0236(13) 0.0108(12)
C21 0.063(2) 0.0321(15) 0.068(2) 0.0277(16) 0.0475(19) 0.0299(15)
C22 0.0454(17) 0.057(2) 0.078(2) 0.045(2) 0.0400(18) 0.0374(17)
C23 0.0259(13) 0.0464(17) 0.0536(19) 0.0239(16) 0.0153(13) 0.0115(13)
C24 0.0283(12) 0.0288(13) 0.0356(15) 0.0114(12) 0.0143(11) 0.0134(11)
F1 0.0570(11) 0.0379(9) 0.0241(9) 0.0039(7) 0.0139(8) -0.0097(8)
F2 0.0643(12) 0.0300(9) 0.0581(13) 0.0108(9) 0.0252(10) -0.0076(9)
F3 0.0617(12) 0.0573(12) 0.0724(14) 0.0467(11) 0.0429(11) 0.0218(10)
F4 0.0627(12) 0.0805(14) 0.0351(10) 0.0334(10) 0.0313(9) 0.0380(11)
F5 0.0469(10) 0.0444(10) 0.0260(8) 0.0032(8) 0.0120(7) 0.0156(8)
F6 0.0623(12) 0.0240(8) 0.0473(11) 0.0028(8) 0.0255(10) 0.0062(8)
F7 0.1008(17) 0.0401(11) 0.118(2) 0.0317(12) 0.0733(16) 0.0470(12)
F8 0.0571(13) 0.0922(17) 0.139(2) 0.0675(17) 0.0514(15) 0.0583(14)
F9 0.0280(9) 0.0725(14) 0.0745(15) 0.0251(12) 0.0025(9) 0.0157(10)
F10 0.0350(9) 0.0304(8) 0.0478(11) -0.0038(8) 0.0026(8) 0.0121(7)
N1 0.0257(10) 0.0218(10) 0.0285(11) 0.0090(9) 0.0092(9) 0.0064(8)

loop_
_atom_type_symbol
_atom_type_description
_atom_type_scat_dispersion_real
_atom_type_scat_dispersion_imag
_atom_type_scat_source
C C 0.0033 0.0016 'International Tables Vol C Tables 4.2.6.8 and 6.1.1.4'
H H 0.0000 0.0000 'International Tables Vol C Tables 4.2.6.8 and 6.1.1.4'
Au Au -2.0133 8.8022 'International Tables Vol C Tables 4.2.6.8 and 6.1.1.4'
F F 0.0171 0.0103 'International Tables Vol C Tables 4.2.6.8 and 6.1.1.4'
N N 0.0061 0.0033 'International Tables Vol C Tables 4.2.6.8 and 6.1.1.4'

loop_
_exptl_crystal_face_index_h
_exptl_crystal_face_index_k
_exptl_crystal_face_index_l
_exptl_crystal_face_perp_dist
0 -3 15 0.0346
0 -12 13 0.0315
0 9 9 0.0476
0 12 -13 0.0315
0 -9 -9 0.0476
-13 0 1 0.0932
13 0 -1 0.0932
0 3 -15 0.0346

loop_
_geom_angle_atom_site_label_1
_geom_angle_atom_site_label_2
_geom_angle_atom_site_label_3
_geom_angle
C8 Au1 C19 171.88(10)
C8 Au1 N1 87.59(9)
C13 Au1 C8 89.42(9)
C13 Au1 C19 91.28(9)
C13 Au1 N1 177.01(8)
N1 Au1 C19 91.70(8)
C2 C1 H1 119.1
N1 C1 H1 119.1
N1 C1 C2 121.9(3)
C1 C2 H2 120.5
C1 C2 C3 118.9(3)
C3 C2 H2 120.5
C2 C3 H3 120.7
C4 C3 C2 118.6(3)
C4 C3 H3 120.7
C3 C4 H4 119.7
C5 C4 C3 120.6(3)
C5 C4 H4 119.7
C4 C5 C6 122.9(2)
N1 C5 C4 120.0(2)
N1 C5 C6 117.1(2)
C5 C6 H6A 109.5
C5 C6 H6B 109.5
C5 C6 C7 110.5(2)
H6A C6 H6B 108.1
C7 C6 H6A 109.5
C7 C6 H6B 109.5
C8 C7 C6 120.3(2)
C12 C7 C6 119.5(2)
C12 C7 C8 120.2(2)
C7 C8 Au1 115.08(17)
C9 C8 Au1 126.2(2)
C9 C8 C7 118.7(2)
C8 C9 H9 119.6
C10 C9 C8 120.8(3)
C10 C9 H9 119.6
C9 C10 H10 119.9
C11 C10 C9 120.1(3)
C11 C10 H10 119.9
C10 C11 H11 120.0
C10 C11 C12 120.0(3)
C12 C11 H11 120.0
C7 C12 H12 119.9
C11 C12 C7 120.1(3)
C11 C12 H12 119.9
C14 C13 Au1 122.82(18)
C14 C13 C18 115.9(2)
C18 C13 Au1 121.30(19)
C13 C14 C15 122.7(2)
F1 C14 C13 119.9(2)
F1 C14 C15 117.4(2)
C16 C15 C14 119.6(3)
F2 C15 C14 120.7(3)
F2 C15 C16 119.7(2)
C15 C16 C17 119.7(2)
F3 C16 C15 119.5(3)
F3 C16 C17 120.7(3)
C16 C17 C18 119.4(2)
F4 C17 C16 120.3(2)
F4 C17 C18 120.2(3)
C13 C18 C17 122.7(2)
F5 C18 C13 119.5(2)
F5 C18 C17 117.9(2)
C20 C19 Au1 126.8(2)
C24 C19 Au1 117.66(17)
C24 C19 C20 115.4(2)
C21 C20 C19 122.1(3)
F6 C20 C19 120.6(2)
F6 C20 C21 117.2(2)
C22 C21 C20 120.1(3)
F7 C21 C20 120.3(3)
F7 C21 C22 119.6(3)
C21 C22 C23 120.1(3)
F8 C22 C21 120.6(3)
F8 C22 C23 119.3(3)
C22 C23 C24 117.9(3)
F9 C23 C22 120.3(3)
F9 C23 C24 121.8(3)
C19 C24 C23 124.3(2)
F10 C24 C19 119.3(2)
F10 C24 C23 116.3(2)
C1 N1 Au1 120.71(17)
C1 N1 C5 120.0(2)
C5 N1 Au1 119.21(17)

loop_
_geom_bond_atom_site_label_1
_geom_bond_atom_site_label_2
_geom_bond_distance
Au1 C8 2.062(2)
Au1 C13 2.012(2)
Au1 C19 2.099(2)
Au1 N1 2.079(2)
C1 H1 0.9500
C1 C2 1.372(4)
C1 N1 1.347(3)
C2 H2 0.9500
C2 C3 1.390(4)
C3 H3 0.9500
C3 C4 1.382(4)
C4 H4 0.9500
C4 C5 1.379(4)
C5 C6 1.502(4)
C5 N1 1.353(3)
C6 H6A 0.9900
C6 H6B 0.9900
C6 C7 1.525(3)
C7 C8 1.395(4)
C7 C12 1.393(4)
C8 C9 1.391(3)
C9 H9 0.9500
C9 C10 1.385(4)
C10 H10 0.9500
C10 C11 1.378(5)
C11 H11 0.9500
C11 C12 1.384(4)
C12 H12 0.9500
C13 C14 1.377(4)
C13 C18 1.380(3)
C14 C15 1.382(3)
C14 F1 1.347(3)
C15 C16 1.364(4)
C15 F2 1.345(3)
C16 C17 1.372(4)
C16 F3 1.344(3)
C17 C18 1.382(4)
C17 F4 1.341(3)
C18 F5 1.343(3)
C19 C20 1.385(3)
C19 C24 1.369(4)
C20 C21 1.377(4)
C20 F6 1.347(3)
C21 C22 1.361(5)
C21 F7 1.354(3)
C22 C23 1.376(4)
C22 F8 1.341(3)
C23 C24 1.380(4)
C23 F9 1.336(4)
C24 F10 1.359(3)
